data_9010411
loop_
_publ_author_name
'Holl, C. M.'
'Smyth, J. R.'
'Jacobsen, S. D.'
'Frost, D. J.'

_publ_section_title
;Effects of hydration on the structure and compressibility of wadsleyite,
 beta-(Mg2SiO4) Locality: synthetic Sample: SS0401, 1.66 wt% H2O
;
_journal_name_full 'American Mineralogist'
_journal_page_first 598
_journal_page_last 607
_journal_paper_doi 10.2138/am.2008.2620
_journal_volume 93
_journal_year 2008
_chemical_formula_sum 'H2 Mg1.864 O4.129 Si'
_chemical_name_mineral Wadsleyite
_symmetry_space_group_name_H-M 'I 1 2/m 1'
_cell_angle_alpha 90
_cell_angle_beta 90.090
_cell_angle_gamma 90
_cell_formula_units_Z 8
_cell_length_a 5.6807
_cell_length_b 11.5243
_cell_length_c 8.2515
_cell_volume 540.193
_exptl_crystal_density_diffrn 3.479
_cod_original_formula_sum 'Mg1.864 O4.129 Si H2'
_cod_database_code 9010411

loop_
_symmetry_equiv_pos_as_xyz
x,y,z
1/2+x,1/2+y,1/2+z
x,1/2-y,z
1/2+x,-y,1/2+z
1/2-x,y,1/2-z
-x,1/2+y,-z
1/2-x,1/2-y,1/2-z
-x,-y,-z

loop_
_atom_site_aniso_label
_atom_site_aniso_U_11
_atom_site_aniso_U_22
_atom_site_aniso_U_33
_atom_site_aniso_U_12
_atom_site_aniso_U_13
_atom_site_aniso_U_23
MgM1 0.01370 0.00690 0.01650 -0.00050 -0.00070 0.00280
MgM2 0.00850 0.00470 0.00760 0.00000 0.00000 0.00000
MgM3a 0.00670 0.01060 0.00780 0.00000 -0.00050 0.00000
WatM3a 0.00670 0.01060 0.00780 0.00000 -0.00050 0.00000
MgM3b 0.00710 0.01200 0.00860 0.00030 0.00000 0.00000
WatM3b 0.00710 0.01200 0.00860 0.00030 0.00000 0.00000
Si 0.00630 0.00650 0.00720 0.00017 0.00000 -0.00023
O1 0.00680 0.00910 0.01000 0.00000 0.00080 0.00000
O2 0.00900 0.00700 0.00680 0.00000 0.00070 0.00000
O3 0.00880 0.00900 0.00830 -0.00030 0.00020 0.00050
O4 0.00750 0.00560 0.00850 0.00060 0.00020 0.00060
O4b 0.00740 0.00670 0.00800 -0.00060 0.00110 -0.00090

loop_
_atom_site_label
_atom_site_fract_x
_atom_site_fract_y
_atom_site_fract_z
_atom_site_occupancy
_atom_site_U_iso_or_equiv
_atom_site_type_symbol
_atom_site_attached_hydrogens
MgM1 0.00000 0.00000 0.00000 1.00000 0.01240 Mg 0
MgM2 -0.00014 0.25000 0.97051 1.00000 0.00690 Mg 0
MgM3a 0.25000 0.12299 0.25000 0.87100 0.00870 Mg 0
WatM3a 0.25000 0.12299 0.25000 0.12900 0.00870 O 2
MgM3b 0.75000 0.37703 0.25000 0.85700 0.00930 Mg 0
WatM3b 0.75000 0.37703 0.25000 0.12900 0.00930 O 2
Si 0.00000 0.12083 0.61574 1.00000 0.00666 Si 0
O1 0.00020 0.25000 0.22370 1.00000 0.00860 O 0
O2 0.00020 0.25000 0.71630 1.00000 0.00760 O 0
O3 -0.00030 0.01245 0.74375 1.00000 0.00870 O 0
O4 0.26050 0.12355 0.99419 1.00000 0.00720 O 0
O4b 0.73890 0.37644 0.99419 1.00000 0.00740 O 0

loop_
_cod_changelog_entry_id
_cod_changelog_entry_author
_cod_changelog_entry_date
_cod_changelog_entry_text
1
;cod-tools version 3.8.0
Id: cif_guess_AMCSD_atom_types 9581 2023-05-17 12:35:41Z saulius
;
2023-05-23T09:20:19+03:00
;Derived atom types and hydrogen counts
from atom names that follow the AMCSD naming convention
(Wat == water, O-H == hydroxyl).
;
